data_4109262
loop_
_publ_author_name
'Prema G. Vasudev'
'Kuppanna Ananda'
'Sunanda Chatterjee'
'Subrayashastry Aravinda'
'Narayanaswamy Shamala'
'Padmanabhan Balaram'

_publ_section_title
;
 Hybrid Peptide Design. Hydrogen Bonded Conformations in Peptides
 Containing the Stereochemically Constrained \g-Amino Acid Residue,
 Gabapentin
;
_journal_name_full 'Journal of the American Chemical Society'
_journal_page_first 4039
_journal_page_last 4048
_journal_paper_doi 10.1021/ja068910p
_journal_volume 129
_journal_year 2007
_chemical_formula_moiety 'C27 H49 N3 O6'
_chemical_formula_sum 'C27 H49 N3 O6'
_chemical_formula_weight 511.69
_chemical_name_common Boc-betaLeu-Gpn-Val-OMe
_chemical_name_systematic
; 
 ? 
;
_space_group_IT_number 76
_symmetry_cell_setting tetragonal
_symmetry_space_group_name_Hall 'P 4w'
_symmetry_space_group_name_H-M 'P 41'
_atom_sites_solution_hydrogens geom
_atom_sites_solution_primary direct
_atom_sites_solution_secondary difmap
_audit_creation_method SHELXL-97
_cell_angle_alpha 90.00
_cell_angle_beta 90.00
_cell_angle_gamma 90.00
_cell_formula_units_Z 4
_cell_length_a 11.0742(4)
_cell_length_b 11.0742(4)
_cell_length_c 25.464(2)
_cell_measurement_temperature 293(2)
_cell_volume 3122.9(3)
_computing_data_collection SMART
_computing_data_reduction SAINT
_computing_structure_refinement 'SHELXL-97 (Sheldrick, 1997)'
_computing_structure_solution 'SHELXS-97 (Sheldrick, 1990)'
_diffrn_ambient_temperature 293(2)
_diffrn_measured_fraction_theta_full 1.000
_diffrn_measured_fraction_theta_max 1.000
_diffrn_measurement_device_type 'BRUKER AXS SMART APEX CCD with Mo source'
_diffrn_measurement_method 'omega scan'
_diffrn_radiation_monochromator graphite
_diffrn_radiation_source 'fine-focus sealed tube'
_diffrn_radiation_type MoK\a
_diffrn_radiation_wavelength 0.71073
_diffrn_reflns_av_R_equivalents 0.0561
_diffrn_reflns_av_sigmaI/netI 0.0326
_diffrn_reflns_limit_h_max 12
_diffrn_reflns_limit_h_min -12
_diffrn_reflns_limit_k_max 12
_diffrn_reflns_limit_k_min -12
_diffrn_reflns_limit_l_max 28
_diffrn_reflns_limit_l_min -28
_diffrn_reflns_number 19538
_diffrn_reflns_theta_full 23.25
_diffrn_reflns_theta_max 23.25
_diffrn_reflns_theta_min 1.84
_exptl_absorpt_coefficient_mu 0.076
_exptl_absorpt_correction_type none
_exptl_crystal_colour Colourless
_exptl_crystal_density_diffrn 1.088
_exptl_crystal_description Needle
_exptl_crystal_F_000 1120
_exptl_crystal_size_max 0.50
_exptl_crystal_size_mid 0.07
_exptl_crystal_size_min 0.02
_refine_diff_density_max 0.270
_refine_diff_density_min -0.173
_refine_diff_density_rms 0.045
_refine_ls_abs_structure_details 'Flack H D (1983), Acta Cryst. A39, 876-881'
_refine_ls_abs_structure_Flack 10(10)
_refine_ls_extinction_method none
_refine_ls_goodness_of_fit_ref 1.239
_refine_ls_hydrogen_treatment 'riding on C or N atom to which attached'
_refine_ls_matrix_type full
_refine_ls_number_parameters 325
_refine_ls_number_reflns 2305
_refine_ls_number_restraints 1
_refine_ls_restrained_S_all 1.238
_refine_ls_R_factor_all 0.0968
_refine_ls_R_factor_gt 0.0855
_refine_ls_shift/su_max 0.011
_refine_ls_shift/su_mean 0.002
_refine_ls_structure_factor_coef Fsqd
_refine_ls_weighting_details 'calc w=1/[\s^2^(Fo^2^)+(0.0802P)^2^+2.1168P] where P=(Fo^2^+2Fc^2^)/3'
_refine_ls_weighting_scheme calc
_refine_ls_wR_factor_gt 0.1916
_refine_ls_wR_factor_ref 0.1982
_reflns_number_gt 2014
_reflns_number_total 2305
_reflns_threshold_expression >2sigma(I)
_cod_data_source_file ja068910psi20061213_093732.cif
_cod_data_source_block blgpv
_cod_database_code 4109262

loop_
_symmetry_equiv_pos_as_xyz
'x, y, z'
'-x, -y, z+1/2'
'-y, x, z+1/4'
'y, -x, z+3/4'

loop_
_atom_site_label
_atom_site_type_symbol
_atom_site_fract_x
_atom_site_fract_y
_atom_site_fract_z
_atom_site_U_iso_or_equiv
_atom_site_adp_type
_atom_site_occupancy
_atom_site_symmetry_multiplicity
_atom_site_calc_flag
_atom_site_refinement_flags
C1 C 1.1666(11) 0.5240(11) 0.0920(5) 0.102(3) Uani 1 1 d .
H1A H 1.2034 0.5634 0.1215 0.153 Uiso 1 1 calc R
H1B H 1.2211 0.5254 0.0627 0.153 Uiso 1 1 calc R
H1C H 1.1484 0.4418 0.1010 0.153 Uiso 1 1 calc R
C2 C 0.9945(11) 0.5302(12) 0.0311(4) 0.112(4) Uani 1 1 d .
H2A H 0.9215 0.5725 0.0225 0.168 Uiso 1 1 calc R
H2B H 0.9759 0.4475 0.0391 0.168 Uiso 1 1 calc R
H2C H 1.0488 0.5332 0.0017 0.168 Uiso 1 1 calc R
C3 C 1.0790(11) 0.7217(10) 0.0672(5) 0.105(4) Uani 1 1 d .
H3A H 1.0052 0.7627 0.0588 0.157 Uiso 1 1 calc R
H3B H 1.1343 0.7287 0.0384 0.157 Uiso 1 1 calc R
H3C H 1.1142 0.7575 0.0980 0.157 Uiso 1 1 calc R
C4 C 1.0527(9) 0.5883(8) 0.0777(3) 0.070(3) Uani 1 1 d .
O O 0.9809(6) 0.5764(5) 0.1253(2) 0.0714(17) Uani 1 1 d .
C0' C 0.8645(8) 0.6152(7) 0.1266(3) 0.056(2) Uani 1 1 d .
O0 O 0.8171(6) 0.6727(5) 0.0927(2) 0.0731(16) Uani 1 1 d .
N1 N 0.8130(7) 0.5793(6) 0.1715(2) 0.0652(19) Uani 1 1 d .
H1 H 0.8579 0.5453 0.1948 0.078 Uiso 1 1 calc R
C1B' C 0.6853(8) 0.5945(7) 0.1831(3) 0.060(2) Uani 1 1 d .
H1B' H 0.6451 0.6230 0.1511 0.072 Uiso 1 1 calc R
C1A C 0.6682(8) 0.6886(8) 0.2251(3) 0.070(2) Uani 1 1 d .
H1A1 H 0.7305 0.6793 0.2515 0.084 Uiso 1 1 calc R
H1A2 H 0.5905 0.6765 0.2419 0.084 Uiso 1 1 calc R
C1' C 0.6738(7) 0.8154(8) 0.2026(3) 0.057(2) Uani 1 1 d .
O1 O 0.6025(5) 0.8455(5) 0.1685(2) 0.0691(16) Uani 1 1 d .
C1B C 0.6297(12) 0.4737(10) 0.1983(4) 0.107(4) Uani 1 1 d .
H1B1 H 0.6886 0.4327 0.2202 0.129 Uiso 1 1 calc R
H1B2 H 0.5611 0.4916 0.2207 0.129 Uiso 1 1 calc R
C1G C 0.5929(17) 0.3955(13) 0.1640(7) 0.157(7) Uani 1 1 d .
H1G H 0.6694 0.3677 0.1490 0.188 Uiso 1 1 calc R
C1D2 C 0.5429(15) 0.2777(12) 0.1883(7) 0.148(6) Uani 1 1 d .
H1D1 H 0.5258 0.2209 0.1608 0.222 Uiso 1 1 calc R
H1D2 H 0.4701 0.2951 0.2073 0.222 Uiso 1 1 calc R
H1D3 H 0.6017 0.2441 0.2118 0.222 Uiso 1 1 calc R
C1D1 C 0.5234(18) 0.4311(14) 0.1154(6) 0.162(7) Uani 1 1 d .
H1D4 H 0.5146 0.3621 0.0929 0.244 Uiso 1 1 calc R
H1D5 H 0.5664 0.4935 0.0971 0.244 Uiso 1 1 calc R
H1D6 H 0.4450 0.4603 0.1253 0.244 Uiso 1 1 calc R
N2 N 0.7587(5) 0.8869(6) 0.2216(3) 0.0557(16) Uani 1 1 d .
H2 H 0.8092 0.8576 0.2438 0.067 Uiso 1 1 calc R
C2G C 0.7706(7) 1.0123(7) 0.2066(3) 0.060(2) Uani 1 1 d .
H2G1 H 0.7676 1.0613 0.2382 0.072 Uiso 1 1 calc R
H2G2 H 0.7014 1.0341 0.1852 0.072 Uiso 1 1 calc R
C2B C 0.8853(6) 1.0445(6) 0.1764(3) 0.0475(18) Uani 1 1 d .
C2A C 0.8877(6) 0.9768(6) 0.1238(3) 0.0458(17) Uani 1 1 d .
H2A1 H 0.9673 0.9877 0.1087 0.055 Uiso 1 1 calc R
H2A2 H 0.8787 0.8915 0.1314 0.055 Uiso 1 1 calc R
C2' C 0.7948(6) 1.0095(7) 0.0814(3) 0.0441(17) Uani 1 1 d .
O2 O 0.7888(5) 1.1113(5) 0.0636(2) 0.0692(16) Uani 1 1 d .
C2B1 C 0.8868(7) 1.1821(7) 0.1702(4) 0.063(2) Uani 1 1 d .
H2B1 H 0.8218 1.2058 0.1469 0.076 Uiso 1 1 calc R
H2B2 H 0.8715 1.2187 0.2042 0.076 Uiso 1 1 calc R
C2G1 C 1.0029(9) 1.2299(8) 0.1492(5) 0.086(3) Uani 1 1 d .
H2G3 H 0.9991 1.3174 0.1479 0.103 Uiso 1 1 calc R
H2G4 H 1.0142 1.2007 0.1136 0.103 Uiso 1 1 calc R
C2D C 1.1090(9) 1.1923(9) 0.1822(5) 0.094(3) Uani 1 1 d .
H2D1 H 1.1024 1.2285 0.2168 0.112 Uiso 1 1 calc R
H2D2 H 1.1831 1.2211 0.1662 0.112 Uiso 1 1 calc R
C2G2 C 1.1141(8) 1.0560(9) 0.1875(4) 0.080(3) Uani 1 1 d .
H2G5 H 1.1314 1.0205 0.1535 0.096 Uiso 1 1 calc R
H2G6 H 1.1789 1.0341 0.2112 0.096 Uiso 1 1 calc R
C2B2 C 0.9965(7) 1.0062(8) 0.2080(3) 0.061(2) Uani 1 1 d .
H2B3 H 0.9862 1.0323 0.2441 0.074 Uiso 1 1 calc R
H2B4 H 1.0012 0.9187 0.2081 0.074 Uiso 1 1 calc R
N3 N 0.7254(5) 0.9210(5) 0.0640(2) 0.0481(15) Uani 1 1 d .
H3 H 0.7318 0.8505 0.0779 0.058 Uiso 1 1 calc R
C3A C 0.6379(7) 0.9398(7) 0.0217(3) 0.0517(19) Uani 1 1 d .
H3A1 H 0.6769 0.9924 -0.0042 0.062 Uiso 1 1 calc R
C3' C 0.5232(7) 1.0046(8) 0.0395(3) 0.056(2) Uani 1 1 d .
O3 O 0.4619(5) 1.0596(6) 0.0070(2) 0.0770(18) Uani 1 1 d .
C3B C 0.6060(9) 0.8234(9) -0.0066(3) 0.073(2) Uani 1 1 d .
H3B1 H 0.5521 0.8459 -0.0355 0.088 Uiso 1 1 calc R
C3G1 C 0.7169(10) 0.7657(10) -0.0319(4) 0.097(3) Uani 1 1 d .
H3G1 H 0.6937 0.6925 -0.0493 0.145 Uiso 1 1 calc R
H3G2 H 0.7755 0.7476 -0.0052 0.145 Uiso 1 1 calc R
H3G3 H 0.7513 0.8206 -0.0569 0.145 Uiso 1 1 calc R
C3G2 C 0.5363(11) 0.7361(9) 0.0273(4) 0.097(3) Uani 1 1 d .
H3G4 H 0.5174 0.6651 0.0073 0.145 Uiso 1 1 calc R
H3G5 H 0.4629 0.7736 0.0389 0.145 Uiso 1 1 calc R
H3G6 H 0.5843 0.7141 0.0572 0.145 Uiso 1 1 calc R
O0M O 0.4934(6) 0.9925(7) 0.0896(3) 0.090(2) Uani 1 1 d .
C0M C 0.3773(8) 1.0354(12) 0.1082(4) 0.098(3) Uani 1 1 d .
H0M1 H 0.3706 1.0209 0.1453 0.146 Uiso 1 1 calc R
H0M2 H 0.3139 0.9933 0.0901 0.146 Uiso 1 1 calc R
H0M3 H 0.3704 1.1204 0.1015 0.146 Uiso 1 1 calc R

loop_
_atom_site_aniso_label
_atom_site_aniso_U_11
_atom_site_aniso_U_22
_atom_site_aniso_U_33
_atom_site_aniso_U_23
_atom_site_aniso_U_13
_atom_site_aniso_U_12
C1 0.117(9) 0.106(8) 0.083(7) -0.006(6) 0.013(7) 0.024(7)
C2 0.131(10) 0.135(10) 0.069(7) -0.053(7) -0.014(6) 0.041(8)
C3 0.120(9) 0.098(8) 0.097(8) 0.021(7) 0.048(7) 0.019(7)
C4 0.098(7) 0.064(5) 0.046(5) -0.003(4) -0.001(5) 0.034(5)
O 0.106(5) 0.062(4) 0.047(3) 0.008(3) -0.008(3) 0.017(3)
C0' 0.095(7) 0.040(4) 0.033(4) 0.009(3) -0.018(4) 0.012(4)
O0 0.096(4) 0.070(4) 0.053(3) 0.014(3) -0.010(3) 0.014(3)
N1 0.092(6) 0.064(4) 0.039(4) 0.011(3) -0.019(4) -0.002(4)
C1B' 0.067(6) 0.060(5) 0.054(5) 0.018(4) -0.018(4) -0.022(4)
C1A 0.070(6) 0.095(7) 0.044(5) 0.020(5) -0.006(4) -0.025(5)
C1' 0.040(4) 0.087(6) 0.043(4) 0.013(4) 0.006(4) -0.001(4)
O1 0.068(4) 0.085(4) 0.055(3) 0.017(3) -0.017(3) -0.010(3)
C1B 0.143(10) 0.089(8) 0.091(8) 0.038(6) -0.040(7) -0.054(7)
C1G 0.203(16) 0.107(10) 0.161(14) 0.041(10) -0.060(13) -0.082(11)
C1D2 0.181(14) 0.108(10) 0.155(13) 0.036(9) -0.036(11) -0.080(10)
C1D1 0.216(18) 0.138(12) 0.134(13) 0.017(10) -0.075(12) -0.062(12)
N2 0.042(4) 0.070(5) 0.055(4) 0.008(3) -0.003(3) -0.002(3)
C2G 0.061(5) 0.061(5) 0.058(5) -0.008(4) 0.001(4) 0.007(4)
C2B 0.044(4) 0.051(4) 0.047(4) -0.002(3) 0.006(3) -0.002(3)
C2A 0.038(4) 0.037(4) 0.063(5) -0.004(3) 0.005(3) -0.002(3)
C2' 0.039(4) 0.042(4) 0.051(5) 0.001(4) 0.011(3) 0.004(3)
O2 0.097(4) 0.050(3) 0.060(3) 0.016(3) -0.009(3) -0.004(3)
C2B1 0.062(5) 0.063(5) 0.065(5) -0.012(4) 0.003(4) 0.000(4)
C2G1 0.094(7) 0.050(5) 0.113(8) 0.002(5) 0.010(6) -0.002(5)
C2D 0.072(6) 0.080(7) 0.129(9) -0.012(7) -0.003(6) -0.028(5)
C2G2 0.064(6) 0.092(7) 0.083(7) -0.006(6) -0.018(5) -0.006(5)
C2B2 0.055(5) 0.072(6) 0.057(5) 0.001(4) -0.005(4) 0.006(4)
N3 0.048(3) 0.052(4) 0.045(3) 0.010(3) 0.000(3) -0.006(3)
C3A 0.050(5) 0.068(5) 0.037(4) 0.008(4) -0.003(3) -0.007(4)
C3' 0.048(5) 0.077(6) 0.043(4) 0.022(4) 0.001(4) -0.003(4)
O3 0.057(4) 0.110(5) 0.064(4) 0.024(4) 0.000(3) 0.010(3)
C3B 0.078(6) 0.088(7) 0.054(5) 0.002(5) -0.015(5) 0.000(5)
C3G1 0.123(9) 0.108(8) 0.059(6) -0.021(6) -0.017(6) 0.027(7)
C3G2 0.117(9) 0.082(7) 0.090(8) -0.009(6) -0.028(7) -0.026(6)
O0M 0.070(4) 0.124(5) 0.075(5) 0.003(4) 0.010(3) -0.005(4)
C0M 0.054(6) 0.159(11) 0.080(7) 0.003(7) 0.014(5) 0.014(6)

loop_
_atom_type_symbol
_atom_type_description
_atom_type_scat_dispersion_real
_atom_type_scat_dispersion_imag
_atom_type_scat_source
C C 0.0033 0.0000 'International Tables Vol C Tables 4.2.6.8 and 6.1.1.4'
H H 0.0000 0.0000 'International Tables Vol C Tables 4.2.6.8 and 6.1.1.4'
N N 0.0061 0.0000 'International Tables Vol C Tables 4.2.6.8 and 6.1.1.4'
O O 0.0106 0.0000 'International Tables Vol C Tables 4.2.6.8 and 6.1.1.4'

loop_
_geom_angle_atom_site_label_1
_geom_angle_atom_site_label_2
_geom_angle_atom_site_label_3
_geom_angle
O C4 C1 102.4(7)
O C4 C2 112.7(9)
C1 C4 C2 110.6(8)
O C4 C3 109.7(7)
C1 C4 C3 110.0(9)
C2 C4 C3 111.0(9)
C0' O C4 120.7(6)
O0 C0' N1 126.1(8)
O0 C0' O 124.6(8)
N1 C0' O 109.3(6)
C0' N1 C1B' 123.6(7)
N1 C1B' C1A 110.4(6)
N1 C1B' C1B 110.0(8)
C1A C1B' C1B 112.1(8)
C1B' C1A C1' 111.5(6)
O1 C1' N2 123.9(8)
O1 C1' C1A 119.7(8)
N2 C1' C1A 116.5(7)
C1G C1B C1B' 122.9(11)
C1B C1G C1D1 122.6(13)
C1B C1G C1D2 114.1(14)
C1D1 C1G C1D2 111.4(12)
C1' N2 C2G 122.9(7)
N2 C2G C2B 115.6(6)
C2G C2B C2B1 107.0(6)
C2G C2B C2B2 109.8(6)
C2B1 C2B C2B2 108.7(6)
C2G C2B C2A 109.9(6)
C2B1 C2B C2A 113.4(6)
C2B2 C2B C2A 108.0(6)
C2' C2A C2B 119.2(5)
O2 C2' N3 122.1(7)
O2 C2' C2A 121.1(7)
N3 C2' C2A 116.8(6)
C2G1 C2B1 C2B 113.6(7)
C2B1 C2G1 C2D 112.0(9)
C2G1 C2D C2G2 110.7(8)
C2B2 C2G2 C2D 111.3(8)
C2G2 C2B2 C2B 114.3(7)
C2' N3 C3A 121.7(6)
N3 C3A C3B 112.4(6)
N3 C3A C3' 113.5(6)
C3B C3A C3' 110.3(7)
O3 C3' O0M 124.0(8)
O3 C3' C3A 119.5(7)
O0M C3' C3A 116.4(7)
C3G2 C3B C3G1 112.6(9)
C3G2 C3B C3A 113.0(7)
C3G1 C3B C3A 111.6(8)
C3' O0M C0M 120.1(8)

loop_
_geom_bond_atom_site_label_1
_geom_bond_atom_site_label_2
_geom_bond_distance
C1 C4 1.494(13)
C2 C4 1.496(13)
C3 C4 1.530(13)
C4 O 1.454(10)
O C0' 1.359(10)
C0' O0 1.194(9)
C0' N1 1.339(10)
N1 C1B' 1.454(11)
C1B' C1A 1.504(12)
C1B' C1B 1.524(12)
C1A C1' 1.518(12)
C1' O1 1.220(9)
C1' N2 1.322(10)
C1B C1G 1.295(17)
C1G C1D1 1.51(2)
C1G C1D2 1.545(16)
N2 C2G 1.446(10)
C2G C2B 1.528(10)
C2B C2B1 1.531(11)
C2B C2B2 1.532(10)
C2B C2A 1.534(10)
C2A C2' 1.535(10)
C2' O2 1.217(8)
C2' N3 1.322(9)
C2B1 C2G1 1.490(13)
C2G1 C2D 1.505(15)
C2D C2G2 1.516(13)
C2G2 C2B2 1.508(12)
N3 C3A 1.464(9)
C3A C3B 1.519(12)
C3A C3' 1.527(11)
C3' O3 1.231(9)
C3' O0M 1.326(10)
C3B C3G2 1.509(13)
C3B C3G1 1.526(13)
O0M C0M 1.451(11)

loop_
_geom_torsion_atom_site_label_1
_geom_torsion_atom_site_label_2
_geom_torsion_atom_site_label_3
_geom_torsion_atom_site_label_4
_geom_torsion
C1 C4 O C0' -174.3(7)
C2 C4 O C0' -55.4(10)
C3 C4 O C0' 68.9(10)
C4 O C0' O0 -9.0(11)
C4 O C0' N1 171.3(7)
O0 C0' N1 C1B' 7.1(12)
O C0' N1 C1B' -173.3(6)
C0' N1 C1B' C1A -109.7(8)
C0' N1 C1B' C1B 126.1(8)
N1 C1B' C1A C1' 81.0(8)
C1B C1B' C1A C1' -156.0(8)
C1B' C1A C1' O1 59.0(10)
C1B' C1A C1' N2 -120.4(8)
N1 C1B' C1B C1G -83.1(16)
C1A C1B' C1B C1G 153.7(15)
C1B' C1B C1G C1D1 -42(3)
C1B' C1B C1G C1D2 178.4(12)
O1 C1' N2 C2G 4.7(12)
C1A C1' N2 C2G -175.9(7)
C1' N2 C2G C2B -114.4(8)
N2 C2G C2B C2B1 -173.4(7)
N2 C2G C2B C2B2 -55.6(9)
N2 C2G C2B C2A 63.0(8)
C2G C2B C2A C2' 67.6(8)
C2B1 C2B C2A C2' -52.1(8)
C2B2 C2B C2A C2' -172.6(6)
C2B C2A C2' O2 59.4(9)
C2B C2A C2' N3 -123.0(6)
C2G C2B C2B1 C2G1 170.6(8)
C2B2 C2B C2B1 C2G1 52.1(10)
C2A C2B C2B1 C2G1 -68.1(9)
C2B C2B1 C2G1 C2D -56.2(11)
C2B1 C2G1 C2D C2G2 55.9(12)
C2G1 C2D C2G2 C2B2 -54.3(12)
C2D C2G2 C2B2 C2B 53.8(11)
C2G C2B C2B2 C2G2 -168.0(7)
C2B1 C2B C2B2 C2G2 -51.2(9)
C2A C2B C2B2 C2G2 72.2(8)
O2 C2' N3 C3A 0.7(10)
C2A C2' N3 C3A -176.8(6)
C2' N3 C3A C3B 156.8(7)
C2' N3 C3A C3' -77.1(8)
N3 C3A C3' O3 156.8(7)
C3B C3A C3' O3 -76.0(9)
N3 C3A C3' O0M -26.3(10)
C3B C3A C3' O0M 101.0(8)
N3 C3A C3B C3G2 67.7(9)
C3' C3A C3B C3G2 -60.1(10)
N3 C3A C3B C3G1 -60.5(9)
C3' C3A C3B C3G1 171.7(7)
O3 C3' O0M C0M 6.0(14)
C3A C3' O0M C0M -170.8(8)
